data_7229855
loop_
_publ_author_name
'Vaganova, Tamara A.'
'Gatilov, Yurij V.'
'Pishchur, Denis P.'
'Chuikov, Igor P.'
'Malykhin, Evgenij V.'

_publ_section_title
;
 Controlled self-assembly of \p-stacked/H-bonded 1D crystal structures
 from polyfluorinated arylamines and 18-crown-6 (2&#x2009;:&#x2009;1).
 Associatevs.co-former fluorescence properties
;
_journal_issue 6
_journal_name_full CrystEngComm
_journal_page_first 807
_journal_paper_doi 10.1039/C7CE01851G
_journal_volume 20
_journal_year 2018
_chemical_formula_moiety '2(C7 H2 F4 N2), C12 H24 O6'
_chemical_formula_sum 'C26 H28 F8 N4 O6'
_chemical_formula_weight 644.52
_chemical_melting_point 427
_chemical_name_systematic
; 
 4-cyano-2,3,5,6-tetrafluoroaniline 18-crown-6 2:1 associate
;
_space_group_IT_number 15
_space_group_name_Hall '-C 2yc'
_space_group_name_H-M_alt 'C 1 2/c 1'
_symmetry_cell_setting monoclinic
_symmetry_space_group_name_Hall '-C 2yc'
_symmetry_space_group_name_H-M 'C 1 2/c 1'
_atom_sites_solution_hydrogens geom
_atom_sites_solution_primary direct
_atom_sites_solution_secondary difmap
_audit_creation_method SHELXL-97
_audit_update_record
;
2017-10-19 deposited with the CCDC.
2018-01-03 downloaded from the CCDC.
;
_cell_angle_alpha 90.00
_cell_angle_beta 90.11(3)
_cell_angle_gamma 90.00
_cell_formula_units_Z 8
_cell_length_a 14.550(12)
_cell_length_b 11.592(12)
_cell_length_c 34.58(3)
_cell_measurement_reflns_used 5411
_cell_measurement_temperature 200(2)
_cell_measurement_theta_max 20.83
_cell_measurement_theta_min 2.24
_cell_volume 5832(9)
_computing_cell_refinement 'Bruker SAINT'
_computing_data_collection 'Bruker APEX2'
_computing_data_reduction 'Bruker SAINT'
_computing_molecular_graphics 'Bruker SHELXTL'
_computing_publication_material 'Bruker SHELXTL'
_computing_structure_refinement 'SHELXL-97 (Sheldrick, 2008)'
_computing_structure_solution 'SHELXS-97 (Sheldrick, 2008)'
_diffrn_ambient_temperature 200(2)
_diffrn_measured_fraction_theta_full 0.997
_diffrn_measured_fraction_theta_max 0.997
_diffrn_measurement_device_type 'Bruker APEX-II CCD'
_diffrn_measurement_method '\f and \w scans'
_diffrn_radiation_monochromator graphite
_diffrn_radiation_source 'fine-focus sealed tube'
_diffrn_radiation_type MoK\a
_diffrn_radiation_wavelength 0.71073
_diffrn_reflns_av_R_equivalents 0.0798
_diffrn_reflns_av_sigmaI/netI 0.0475
_diffrn_reflns_limit_h_max 17
_diffrn_reflns_limit_h_min -17
_diffrn_reflns_limit_k_max 13
_diffrn_reflns_limit_k_min -13
_diffrn_reflns_limit_l_max 41
_diffrn_reflns_limit_l_min -41
_diffrn_reflns_number 31201
_diffrn_reflns_theta_full 25.19
_diffrn_reflns_theta_max 25.19
_diffrn_reflns_theta_min 1.18
_exptl_absorpt_coefficient_mu 0.137
_exptl_absorpt_correction_T_max 0.9538
_exptl_absorpt_correction_T_min 0.8510
_exptl_absorpt_correction_type multi-scan
_exptl_absorpt_process_details SADABS-2008/1
_exptl_crystal_colour colourless
_exptl_crystal_density_diffrn 1.468
_exptl_crystal_density_method 'not measured'
_exptl_crystal_description plate
_exptl_crystal_F_000 2656
_exptl_crystal_recrystallization_method 'Re-crystallisation from solvent: acetone'
_exptl_crystal_size_max 0.55
_exptl_crystal_size_mid 0.20
_exptl_crystal_size_min 0.05
_refine_diff_density_max 1.144
_refine_diff_density_min -0.456
_refine_diff_density_rms 0.109
_refine_ls_extinction_method none
_refine_ls_goodness_of_fit_ref 1.903
_refine_ls_hydrogen_treatment constr
_refine_ls_matrix_type full
_refine_ls_number_parameters 550
_refine_ls_number_reflns 5233
_refine_ls_number_restraints 386
_refine_ls_restrained_S_all 2.108
_refine_ls_R_factor_all 0.1935
_refine_ls_R_factor_gt 0.1510
_refine_ls_shift/su_max 0.017
_refine_ls_shift/su_mean 0.001
_refine_ls_structure_factor_coef Fsqd
_refine_ls_weighting_details 'calc w=1/[\s^2^(Fo^2^)+(0.2000P)^2^+0.0000P] where P=(Fo^2^+2Fc^2^)/3'
_refine_ls_weighting_scheme calc
_refine_ls_wR_factor_gt 0.4463
_refine_ls_wR_factor_ref 0.4817
_reflns_number_gt 3297
_reflns_number_total 5233
_reflns_threshold_expression >2sigma(I)
_cod_data_source_file c7ce01851g2.cif
_cod_data_source_block 2Dcr-mal8c
_cod_depositor_comments
;
The following automatic conversions were performed:

'_symmetry_cell_setting' value 'Monoclinic' changed to 'monoclinic'
according to
/home/data/users/saulius/crontab/automatic-downloads/rss-feeds/RSC/lib/dictionaries/cif_core.dic
dictionary named 'cif_core.dic' version 2.4.2 from 2011-04-26.

Automatic conversion script
Id: cif_fix_values 4973 2017-02-22 13:04:09Z antanas 

 Adding full bibliography for 7229852--7229857.cif.
;
_cod_original_sg_symbol_H-M 'C2/c   '
_cod_database_code 7229855

loop_
_symmetry_equiv_pos_as_xyz
'x, y, z'
'-x, y, -z+1/2'
'x+1/2, y+1/2, z'
'-x+1/2, y+1/2, -z+1/2'
'-x, -y, -z'
'x, -y, z-1/2'
'-x+1/2, -y+1/2, -z'
'x+1/2, -y+1/2, z-1/2'

loop_
_atom_site_label
_atom_site_type_symbol
_atom_site_fract_x
_atom_site_fract_y
_atom_site_fract_z
_atom_site_U_iso_or_equiv
_atom_site_adp_type
_atom_site_occupancy
_atom_site_symmetry_multiplicity
_atom_site_calc_flag
_atom_site_refinement_flags
_atom_site_disorder_assembly
_atom_site_disorder_group
N1 N 0.4887(8) 0.561(2) 0.6671(10) 0.051(4) Uani 0.535(6) 1 d PU A 1
H1A H 0.4597 0.6217 0.6759 0.062 Uiso 0.535(6) 1 calc PR A 1
H1B H 0.5241 0.5662 0.6466 0.062 Uiso 0.535(6) 1 calc PR A 1
N2 N 0.3373(19) 0.094(3) 0.7414(6) 0.079(7) Uani 0.535(6) 1 d PU A 1
C1 C 0.4792(11) 0.4631(14) 0.6842(5) 0.046(4) Uani 0.535(6) 1 d PU A 1
C2 C 0.4186(7) 0.4765(9) 0.7164(3) 0.044(3) Uani 0.535(6) 1 d PU A 1
C3 C 0.3789(10) 0.3832(11) 0.7346(4) 0.044(3) Uani 0.535(6) 1 d PU A 1
C4 C 0.4024(7) 0.2699(10) 0.7237(3) 0.049(3) Uani 0.535(6) 1 d PU A 1
C5 C 0.4624(9) 0.2601(10) 0.6919(3) 0.052(3) Uani 0.535(6) 1 d PU A 1
C6 C 0.5000(4) 0.3493(5) 0.67339(17) 0.0450(14) Uani 0.535(6) 1 d PU A 1
C7 C 0.3648(15) 0.175(2) 0.7438(7) 0.049(5) Uani 0.535(6) 1 d PU A 1
F1 F 0.3993(5) 0.5820(6) 0.7284(2) 0.064(2) Uani 0.535(6) 1 d PU A 1
F2 F 0.3279(8) 0.3982(7) 0.7650(4) 0.068(3) Uani 0.535(6) 1 d PU A 1
F3 F 0.4821(12) 0.155(2) 0.6803(8) 0.076(5) Uani 0.535(6) 1 d PU A 1
F4 F 0.5560(5) 0.3333(6) 0.6436(2) 0.072(2) Uani 0.535(6) 1 d PU A 1
C1A C 0.5224(11) 0.4647(15) 0.6845(5) 0.038(4) Uani 0.465(6) 1 d PU A 2
C2A C 0.5804(7) 0.4756(9) 0.7161(3) 0.035(3) Uani 0.465(6) 1 d PU A 2
C3A C 0.6195(10) 0.3837(12) 0.7350(4) 0.037(3) Uani 0.465(6) 1 d PU A 2
C4A C 0.5977(7) 0.2690(10) 0.7233(3) 0.041(3) Uani 0.465(6) 1 d PU A 2
C5A C 0.5390(9) 0.2583(10) 0.6924(4) 0.043(3) Uani 0.465(6) 1 d PU A 2
C6A C 0.5000(4) 0.3493(5) 0.67339(17) 0.0450(14) Uani 0.465(6) 1 d PU A 2
C7A C 0.6327(19) 0.172(3) 0.7408(7) 0.056(7) Uani 0.465(6) 1 d PU A 2
F1A F 0.6005(5) 0.5820(6) 0.7290(2) 0.056(2) Uani 0.465(6) 1 d PU A 2
F2A F 0.6735(8) 0.3996(8) 0.7655(4) 0.058(3) Uani 0.465(6) 1 d PU A 2
F3A F 0.5166(13) 0.148(2) 0.6789(8) 0.062(5) Uani 0.465(6) 1 d PU A 2
F4A F 0.4433(6) 0.3337(6) 0.6437(2) 0.065(3) Uani 0.465(6) 1 d PU A 2
N1A N 0.5165(12) 0.550(2) 0.6660(11) 0.04683(1) Uani 0.465(6) 1 d PU A 2
H1A1 H 0.4961 0.5463 0.6421 0.056 Uiso 0.465(6) 1 calc PR A 2
H1A2 H 0.5326 0.6162 0.6762 0.056 Uiso 0.465(6) 1 calc PR A 2
N2A N 0.664(2) 0.093(3) 0.7416(7) 0.067(6) Uani 0.465(6) 1 d PU A 2
O1 O 0.6605(6) 0.5368(8) 0.6023(3) 0.130(3) Uani 1 1 d DU . .
O2 O 0.6647(5) 0.7356(7) 0.6474(2) 0.114(2) Uani 1 1 d DU . .
O3 O 0.4991(6) 0.8056(5) 0.68250(16) 0.101(2) Uani 1 1 d DU . .
O4 O 0.3356(5) 0.7370(7) 0.6471(2) 0.118(3) Uani 1 1 d DU . .
O5 O 0.3411(5) 0.5365(7) 0.6019(2) 0.126(3) Uani 1 1 d DU . .
O6 O 0.5018(7) 0.4923(7) 0.5623(2) 0.131(3) Uani 1 1 d DU . .
C15 C 0.7409(9) 0.5932(14) 0.6083(5) 0.150(5) Uani 1 1 d DU . .
H15A H 0.7512 0.6497 0.5872 0.179 Uiso 1 1 calc R . .
H15B H 0.7925 0.5375 0.6081 0.179 Uiso 1 1 calc R . .
C16 C 0.7375(7) 0.6511(11) 0.6445(4) 0.128(4) Uani 1 1 d DU . .
H16A H 0.7294 0.5930 0.6652 0.153 Uiso 1 1 calc R . .
H16B H 0.7971 0.6901 0.6489 0.153 Uiso 1 1 calc R . .
C17 C 0.6633(9) 0.7993(12) 0.6807(4) 0.146(5) Uani 1 1 d DU . .
H17A H 0.7187 0.8487 0.6818 0.175 Uiso 1 1 calc R . .
H17B H 0.6647 0.7467 0.7033 0.175 Uiso 1 1 calc R . .
C18 C 0.5803(9) 0.8725(11) 0.6828(4) 0.135(4) Uani 1 1 d DU . .
H18A H 0.5824 0.9192 0.7067 0.162 Uiso 1 1 calc R . .
H18B H 0.5795 0.9261 0.6605 0.162 Uiso 1 1 calc R . .
C19 C 0.4201(10) 0.8721(11) 0.6821(4) 0.136(4) Uani 1 1 d DU . .
H19A H 0.4212 0.9237 0.6593 0.163 Uiso 1 1 calc R . .
H19B H 0.4186 0.9209 0.7056 0.163 Uiso 1 1 calc R . .
C20 C 0.3371(9) 0.8007(12) 0.6807(4) 0.144(5) Uani 1 1 d DU . .
H20A H 0.3358 0.7483 0.7033 0.173 Uiso 1 1 calc R . .
H20B H 0.2819 0.8507 0.6819 0.173 Uiso 1 1 calc R . .
C21 C 0.2629(7) 0.6525(11) 0.6458(4) 0.132(4) Uani 1 1 d DU . .
H21A H 0.2033 0.6912 0.6502 0.159 Uiso 1 1 calc R . .
H21B H 0.2722 0.5956 0.6668 0.159 Uiso 1 1 calc R . .
C22 C 0.2602(9) 0.5932(14) 0.6092(5) 0.152(5) Uani 1 1 d DU . .
H22A H 0.2090 0.5370 0.6094 0.182 Uiso 1 1 calc R . .
H22B H 0.2483 0.6497 0.5883 0.182 Uiso 1 1 calc R . .
C23 C 0.3428(9) 0.4949(13) 0.5634(4) 0.146(5) Uani 1 1 d DU . .
H23A H 0.3443 0.5604 0.5451 0.175 Uiso 1 1 calc R . .
H23B H 0.2868 0.4489 0.5581 0.175 Uiso 1 1 calc R . .
C24 C 0.4213(10) 0.4261(12) 0.5587(4) 0.135(4) Uani 1 1 d DU . .
H24A H 0.4215 0.3641 0.5784 0.162 Uiso 1 1 calc R . .
H24B H 0.4197 0.3894 0.5328 0.162 Uiso 1 1 calc R . .
C25 C 0.5782(10) 0.4262(12) 0.5584(4) 0.144(5) Uani 1 1 d DU . .
H25A H 0.5796 0.3924 0.5321 0.173 Uiso 1 1 calc R . .
H25B H 0.5764 0.3622 0.5773 0.173 Uiso 1 1 calc R . .
C26 C 0.6571(9) 0.4920(13) 0.5644(4) 0.148(5) Uani 1 1 d DU . .
H26A H 0.7121 0.4435 0.5598 0.177 Uiso 1 1 calc R . .
H26B H 0.6583 0.5565 0.5456 0.177 Uiso 1 1 calc R . .
N3 N 0.4989(7) 0.2390(10) 0.4077(3) 0.045(2) Uani 0.766(7) 1 d PU B 1
H3A H 0.4459 0.2538 0.3964 0.054 Uiso 0.766(7) 1 calc PR B 1
H3B H 0.5505 0.2493 0.3949 0.054 Uiso 0.766(7) 1 calc PR B 1
N4 N 0.4998(9) 0.0728(8) 0.5938(3) 0.106(4) Uani 0.766(7) 1 d PU B 1
F5 F 0.6617(4) 0.1993(6) 0.44479(18) 0.087(2) Uani 0.766(7) 1 d PU B 1
F6 F 0.6617(4) 0.1320(5) 0.51820(17) 0.086(2) Uani 0.766(7) 1 d PU B 1
F7 F 0.3393(5) 0.1301(7) 0.5184(2) 0.090(2) Uani 0.766(7) 1 d PU B 1
C8 C 0.5010(7) 0.2024(10) 0.4428(3) 0.048(2) Uani 0.766(7) 1 d PU B 1
F8 F 0.3388(3) 0.1986(6) 0.44517(18) 0.091(2) Uani 0.766(7) 1 d PU B 1
C9 C 0.5802(7) 0.1877(9) 0.4624(3) 0.048(2) Uani 0.766(7) 1 d PU B 1
C10 C 0.5806(7) 0.1532(8) 0.5021(3) 0.061(2) Uani 0.766(7) 1 d PU B 1
C11 C 0.5000(6) 0.1340(7) 0.5221(2) 0.056(2) Uani 0.766(7) 1 d PU B 1
C12 C 0.4198(7) 0.1523(8) 0.5015(3) 0.064(3) Uani 0.766(7) 1 d PU B 1
C13 C 0.4196(5) 0.1852(6) 0.46387(19) 0.0571(17) Uani 0.766(7) 1 d PU B 1
C14 C 0.4998(11) 0.1092(17) 0.5610(4) 0.081(4) Uani 0.766(7) 1 d PU B 1
N3A N 0.508(5) 0.259(7) 0.403(2) 0.13(3) Uiso 0.234(7) 1 d P . 2
N4A N 0.419(4) -0.163(4) 0.5271(18) 0.090 Uiso 0.234(7) 1 d PD . 2
F5A F 0.5534(16) 0.029(2) 0.3929(7) 0.109(8) Uiso 0.234(7) 1 d P B 2
F6A F 0.498(3) -0.143(3) 0.4293(12) 0.112(14) Uiso 0.234(7) 1 d P B 2
F7A F 0.324(5) 0.159(7) 0.506(2) 0.23(3) Uiso 0.234(7) 1 d PU B 2
F8A F 0.3881(19) 0.286(2) 0.4747(8) 0.121(9) Uiso 0.234(7) 1 d P B 2
C13A C 0.4196(5) 0.1852(6) 0.46387(19) 0.0571(17) Uani 0.234(7) 1 d PDU B 2
C12A C 0.374(3) 0.088(3) 0.4797(14) 0.106(13) Uiso 0.234(7) 1 d PD B 2
C11A C 0.398(3) -0.029(3) 0.4754(11) 0.105(13) Uiso 0.234(7) 1 d PD B 2
C10A C 0.453(3) -0.038(4) 0.4423(12) 0.116(15) Uiso 0.234(7) 1 d PD B 2
C9A C 0.4989(17) 0.054(2) 0.4247(8) 0.050 Uiso 0.234(7) 1 d PD B 2
C8A C 0.488(3) 0.169(3) 0.4357(14) 0.09(2) Uiso 0.234(7) 1 d PD B 2
C14A C 0.376(3) -0.097(4) 0.5094(13) 0.105(14) Uiso 0.234(7) 1 d PD B 2

loop_
_atom_site_aniso_label
_atom_site_aniso_U_11
_atom_site_aniso_U_22
_atom_site_aniso_U_33
_atom_site_aniso_U_23
_atom_site_aniso_U_13
_atom_site_aniso_U_12
N1 0.061(8) 0.043(8) 0.050(6) 0.005(6) 0.006(9) 0.024(6)
N2 0.089(11) 0.068(12) 0.079(12) -0.035(11) -0.021(11) 0.006(8)
C1 0.052(7) 0.047(7) 0.038(6) 0.006(5) -0.009(7) -0.005(7)
C2 0.042(5) 0.043(6) 0.046(5) 0.004(4) -0.006(4) -0.004(4)
C3 0.038(6) 0.048(6) 0.045(7) 0.010(5) 0.005(6) -0.008(5)
C4 0.048(5) 0.046(6) 0.054(6) 0.013(5) -0.006(5) -0.004(4)
C5 0.059(7) 0.042(6) 0.054(6) 0.005(5) -0.010(5) 0.003(5)
C6 0.050(3) 0.044(3) 0.041(3) 0.005(2) -0.001(3) 0.000(2)
C7 0.049(7) 0.043(8) 0.055(9) 0.009(8) -0.009(7) -0.008(5)
F1 0.079(5) 0.045(4) 0.070(5) 0.002(3) 0.021(4) -0.001(3)
F2 0.059(6) 0.063(5) 0.082(7) 0.023(4) 0.023(5) -0.002(4)
F3 0.099(12) 0.043(7) 0.087(7) 0.012(5) 0.018(10) 0.019(9)
F4 0.091(5) 0.054(4) 0.071(5) 0.003(3) 0.026(4) 0.012(4)
C1A 0.044(7) 0.036(7) 0.035(6) 0.006(5) 0.002(7) -0.003(7)
C2A 0.030(5) 0.034(5) 0.040(6) 0.005(4) 0.011(4) -0.002(4)
C3A 0.025(6) 0.045(7) 0.040(7) 0.006(5) -0.001(6) 0.008(5)
C4A 0.038(5) 0.041(6) 0.044(6) 0.016(5) 0.013(5) 0.006(4)
C5A 0.050(7) 0.030(6) 0.051(6) 0.007(5) 0.012(5) -0.001(5)
C6A 0.050(3) 0.044(3) 0.041(3) 0.005(2) -0.001(3) 0.000(2)
C7A 0.059(9) 0.053(11) 0.057(10) 0.015(9) 0.007(9) -0.003(7)
F1A 0.079(5) 0.034(4) 0.055(5) -0.001(3) -0.023(4) -0.004(3)
F2A 0.050(6) 0.060(5) 0.065(7) 0.025(5) -0.017(5) -0.003(4)
F3A 0.087(12) 0.026(6) 0.074(8) 0.005(5) -0.003(10) 0.012(8)
F4A 0.090(6) 0.042(4) 0.064(5) 0.000(4) -0.025(4) -0.012(4)
N1A 0.066 0.033 0.041 0.009(7) -0.001(11) -0.002(8)
N2A 0.084(11) 0.046(10) 0.071(13) -0.023(11) 0.016(11) 0.001(8)
O1 0.114(5) 0.140(6) 0.136(6) 0.019(5) 0.046(4) 0.039(4)
O2 0.105(5) 0.128(5) 0.108(5) 0.046(4) -0.047(4) -0.050(4)
O3 0.195(6) 0.045(3) 0.062(3) 0.000(2) -0.002(4) 0.001(4)
O4 0.107(5) 0.131(5) 0.116(5) 0.052(4) 0.055(4) 0.048(4)
O5 0.104(5) 0.139(6) 0.136(6) 0.019(5) -0.041(4) -0.028(4)
O6 0.171(7) 0.095(5) 0.127(6) -0.024(4) -0.001(5) 0.009(5)
C15 0.100(7) 0.188(10) 0.161(9) 0.035(8) 0.004(7) 0.026(7)
C16 0.066(5) 0.151(8) 0.165(9) 0.044(7) -0.037(6) -0.023(5)
C17 0.154(9) 0.134(8) 0.150(9) 0.000(7) -0.061(7) -0.060(7)
C18 0.185(9) 0.101(7) 0.119(7) -0.026(6) -0.049(7) -0.028(7)
C19 0.189(9) 0.101(7) 0.118(7) -0.026(6) 0.039(7) 0.034(7)
C20 0.150(8) 0.143(8) 0.139(8) -0.004(7) 0.065(7) 0.063(7)
C21 0.062(5) 0.161(8) 0.173(9) 0.050(7) 0.039(6) 0.022(5)
C22 0.106(7) 0.184(10) 0.166(9) 0.035(8) -0.005(7) -0.029(7)
C23 0.151(8) 0.151(9) 0.135(8) -0.020(7) -0.054(7) -0.065(7)
C24 0.172(9) 0.111(7) 0.120(7) -0.017(6) -0.033(7) -0.034(7)
C25 0.177(9) 0.127(8) 0.129(8) -0.025(7) 0.045(7) 0.024(8)
C26 0.148(8) 0.158(9) 0.138(8) -0.015(7) 0.060(7) 0.066(7)
N3 0.044(4) 0.050(5) 0.042(4) 0.020(4) 0.001(3) -0.003(3)
N4 0.198(11) 0.069(6) 0.053(5) 0.023(4) -0.007(6) 0.000(6)
F5 0.058(3) 0.120(5) 0.085(4) 0.031(3) 0.007(3) 0.015(3)
F6 0.086(4) 0.101(5) 0.072(4) 0.038(3) -0.033(3) -0.004(3)
F7 0.088(4) 0.109(5) 0.073(4) 0.043(4) 0.025(3) 0.008(3)
C8 0.058(5) 0.037(4) 0.050(5) 0.011(4) -0.004(4) -0.006(4)
F8 0.052(3) 0.132(5) 0.091(4) 0.035(4) -0.006(3) -0.016(3)
C9 0.056(5) 0.049(5) 0.039(5) 0.012(3) 0.001(4) 0.005(4)
C10 0.088(6) 0.054(5) 0.042(5) 0.000(4) -0.005(5) 0.001(4)
C11 0.081(5) 0.041(4) 0.047(4) 0.004(3) -0.001(4) -0.001(4)
C12 0.083(6) 0.054(5) 0.056(5) 0.006(4) 0.018(5) -0.004(4)
C13 0.062(4) 0.054(4) 0.055(4) 0.002(3) -0.003(3) -0.001(3)
C14 0.109(8) 0.090(8) 0.044(6) 0.002(6) 0.004(5) 0.008(7)
C13A 0.062(4) 0.054(4) 0.055(4) 0.002(3) -0.003(3) -0.001(3)

loop_
_atom_type_symbol
_atom_type_description
_atom_type_scat_dispersion_real
_atom_type_scat_dispersion_imag
_atom_type_scat_source
C C 0.0033 0.0016 'International Tables Vol C Tables 4.2.6.8 and 6.1.1.4'
H H 0.0000 0.0000 'International Tables Vol C Tables 4.2.6.8 and 6.1.1.4'
N N 0.0061 0.0033 'International Tables Vol C Tables 4.2.6.8 and 6.1.1.4'
O O 0.0106 0.0060 'International Tables Vol C Tables 4.2.6.8 and 6.1.1.4'
F F 0.0171 0.0103 'International Tables Vol C Tables 4.2.6.8 and 6.1.1.4'

loop_
_geom_angle_atom_site_label_1
_geom_angle_atom_site_label_2
_geom_angle_atom_site_label_3
_geom_angle
N1 C1 C2 109.2(17)
N1 C1 C6 133.0(18)
C2 C1 C6 116.3(12)
C1 C2 F1 118.4(10)
C1 C2 C3 122.0(12)
F1 C2 C3 119.6(10)
F2 C3 C2 120.3(11)
F2 C3 C4 118.7(10)
C2 C3 C4 120.5(12)
C5 C4 C7 124.0(15)
C5 C4 C3 115.7(10)
C7 C4 C3 120.2(15)
C4 C5 C6 124.5(10)
C4 C5 F3 116.7(15)
C6 C5 F3 118.8(15)
F4 C6 C5 121.1(8)
F4 C6 C1 118.1(8)
C5 C6 C1 120.8(10)
N2 C7 C4 146(3)
N1A C1A C2A 113.3(19)
F1A C2A C1A 118.4(11)
F1A C2A C3A 117.9(11)
C1A C2A C3A 123.7(12)
F2A C3A C2A 120.9(12)
F2A C3A C4A 119.1(10)
C2A C3A C4A 119.9(12)
C5A C4A C7A 119.9(17)
C5A C4A C3A 116.3(10)
C7A C4A C3A 123.8(17)
C4A C5A F3A 119.0(14)
N2A C7A C4A 155(3)
C15 O1 C26 110.2(10)
C17 O2 C16 115.9(9)
C19 O3 C18 112.9(9)
C20 O4 C21 113.7(9)
C22 O5 C23 110.7(11)
C25 O6 C24 111.4(10)
O1 C15 C16 109.2(12)
O2 C16 C15 114.1(10)
O2 C17 C18 111.4(11)
O3 C18 C17 111.5(10)
O3 C19 C20 111.8(10)
O4 C20 C19 110.0(10)
O4 C21 C22 111.9(10)
O5 C22 C21 111.6(12)
O5 C23 C24 108.6(11)
O6 C24 C23 110.9(11)
O6 C25 C26 110.5(12)
O1 C26 C25 111.5(11)
N3 C8 C13 121.2(9)
N3 C8 C9 122.4(9)
C13 C8 C9 116.1(8)
F5 C9 C10 117.5(9)
F5 C9 C8 121.0(8)
C10 C9 C8 121.4(9)
F6 C10 C9 117.2(9)
F6 C10 C11 121.0(8)
C9 C10 C11 121.6(9)
C14 C11 C12 122.2(10)
C14 C11 C10 121.8(10)
C12 C11 C10 115.7(8)
F7 C12 C13 118.4(9)
F7 C12 C11 118.9(8)
C13 C12 C11 122.6(8)
F8 C13 C12 119.5(7)
F8 C13 C8 117.9(7)
C12 C13 C8 122.5(8)
N4 C14 C11 171.7(19)
C11A C12A F7A 139(4)
C12A C11A C10A 108(4)
C12A C11A C14A 112(3)
C10A C11A C14A 138(4)
F6A C10A C9A 107(3)
F6A C10A C11A 125(3)
C9A C10A C11A 125(4)
C8A C9A F5A 119(2)
C8A C9A C10A 124(3)
F5A C9A C10A 117(3)

loop_
_geom_bond_atom_site_label_1
_geom_bond_atom_site_label_2
_geom_bond_distance
_geom_bond_site_symmetry_2
N1 C1 1.28(3) .
N2 C7 1.02(3) .
C1 C2 1.43(2) .
C1 C6 1.403(18) .
C2 F1 1.321(13) .
C2 C3 1.378(16) .
C3 F2 1.301(19) .
C3 C4 1.409(18) .
C4 C5 1.411(17) .
C4 C7 1.42(2) .
C5 C6 1.335(13) .
C5 F3 1.31(3) .
C6 F4 1.328(9) .
C1A N1A 1.18(3) .
C1A C2A 1.39(2) .
C2A F1A 1.343(13) .
C2A C3A 1.372(17) .
C3A F2A 1.33(2) .
C3A C4A 1.424(19) .
C4A C5A 1.374(18) .
C4A C7A 1.38(3) .
C5A F3A 1.40(3) .
C7A N2A 1.02(3) .
O1 C15 1.356(13) .
O1 C26 1.411(14) .
O2 C17 1.369(13) .
O2 C16 1.447(12) .
O3 C19 1.384(12) .
O3 C18 1.413(12) .
O4 C20 1.377(13) .
O4 C21 1.442(12) .
O5 C22 1.373(13) .
O5 C23 1.416(13) .
O6 C25 1.357(13) .
O6 C24 1.406(12) .
C15 C16 1.421(16) .
C17 C18 1.477(15) .
C19 C20 1.465(15) .
C21 C22 1.438(16) .
C23 C24 1.403(14) .
C25 C26 1.394(14) .
N3 C8 1.285(14) .
N4 C14 1.210(17) .
F5 C9 1.342(12) .
F6 C10 1.327(12) .
F7 C12 1.335(12) .
C8 C13 1.407(11) .
C8 C9 1.347(15) .
F8 C13 1.349(8) .
C9 C10 1.428(14) .
C10 C11 1.381(13) .
C11 C14 1.376(16) .
C11 C12 1.382(14) .
C12 C13 1.355(11) .
N3A N4A 2.86(10) 5_656
N4A N3A 2.86(10) 5_656
F5A C9A 1.39(3) .
F6A C10A 1.45(6) .
F7A C12A 1.41(8) .
C12A C11A 1.41(2) .
C11A C10A 1.40(2) .
C11A C14A 1.457(12) .
C10A C9A 1.40(2) .
C9A C8A 1.39(2) .
